data_7039323
loop_
_publ_author_name
'Chand, Deepak'
'He, Chunlin'
'Hooper, Joseph P.'
'Mitchell, Lauren A.'
'Parrish, Damon A.'
'Shreeve, Jean'ne M.'

_publ_section_title
;
 Mono- and diiodo-1,2,3-triazoles and their mono nitro derivatives.
;
_journal_issue 23
_journal_name_full 'Dalton transactions (Cambridge, England : 2003)'
_journal_page_first 9684
_journal_page_last 9688
_journal_paper_doi 10.1039/c6dt01731b
_journal_volume 45
_journal_year 2016
_chemical_formula_moiety 'C4 H5 I2 N3'
_chemical_formula_sum 'C4 H5 I2 N3'
_chemical_formula_weight 348.91
_space_group_crystal_system triclinic
_space_group_IT_number 2
_space_group_name_Hall '-P 1'
_space_group_name_H-M_alt 'P -1'
_symmetry_space_group_name_Hall '-P 1'
_symmetry_space_group_name_H-M 'P -1'
_atom_sites_solution_hydrogens geom
_audit_creation_method SHELXL-2014/7
_audit_update_record
;
2016-01-09 deposited with the CCDC.
2016-05-20 downloaded from the CCDC.
;
_cell_angle_alpha 84.239(4)
_cell_angle_beta 83.370(5)
_cell_angle_gamma 68.174(4)
_cell_formula_units_Z 2
_cell_length_a 7.274(3)
_cell_length_b 7.508(3)
_cell_length_c 7.980(3)
_cell_measurement_reflns_used 4001
_cell_measurement_temperature 150(2)
_cell_measurement_theta_max 30.34
_cell_measurement_theta_min 2.57
_cell_volume 401.1(3)
_computing_cell_refinement 'Bruker APEX3 v2015.5-2 (Bruker, 2015)'
_computing_data_collection 'Bruker APEX3 v2015.5-2 (Bruker, 2015)'
_computing_data_reduction
;
Bruker SAINT v8.34A (Bruker, 2013), Bruker XPREP v2014/2 (Bruker, 2014)
;
_computing_molecular_graphics 'Bruker SHELXTL v2014/7 (Bruker, 2014)'
_computing_publication_material 'Bruker SHELXTL v2014/7 (Bruker, 2014)'
_computing_structure_refinement 'SHELXL-2014/7 (Sheldrick, 2014) within WINGX (Farrugia, 2012)'
_computing_structure_solution 'Bruker SHELXTL v2014/7 (Bruker, 2014)'
_diffrn_ambient_temperature 150(2)
_diffrn_measured_fraction_theta_full 0.980
_diffrn_measured_fraction_theta_max 0.876
_diffrn_measurement_device_type 'Bruker SMART APEX II CCD'
_diffrn_measurement_method '\w scans'
_diffrn_radiation_monochromator graphite
_diffrn_radiation_source 'fine focus sealed tube'
_diffrn_radiation_type MoK\a
_diffrn_radiation_wavelength 0.71073
_diffrn_reflns_av_unetI/netI 0.0378
_diffrn_reflns_Laue_measured_fraction_full 0.980
_diffrn_reflns_Laue_measured_fraction_max 0.876
_diffrn_reflns_limit_h_max 10
_diffrn_reflns_limit_h_min -9
_diffrn_reflns_limit_k_max 10
_diffrn_reflns_limit_k_min -10
_diffrn_reflns_limit_l_max 11
_diffrn_reflns_limit_l_min 0
_diffrn_reflns_number 2117
_diffrn_reflns_point_group_measured_fraction_full 0.980
_diffrn_reflns_point_group_measured_fraction_max 0.876
_diffrn_reflns_theta_full 25.242
_diffrn_reflns_theta_max 30.405
_diffrn_reflns_theta_min 2.928
_exptl_absorpt_coefficient_mu 7.763
_exptl_absorpt_correction_T_max 0.7461
_exptl_absorpt_correction_T_min 0.3924
_exptl_absorpt_correction_type multi-scan
_exptl_absorpt_process_details 'SADABS v2014/5 (Bruker, 2008)'
_exptl_crystal_colour colourless
_exptl_crystal_density_diffrn 2.889
_exptl_crystal_description plate
_exptl_crystal_F_000 312
_exptl_crystal_size_max 0.316
_exptl_crystal_size_mid 0.115
_exptl_crystal_size_min 0.104
_refine_diff_density_max 1.489
_refine_diff_density_min -1.117
_refine_diff_density_rms 0.218
_refine_ls_extinction_method none
_refine_ls_goodness_of_fit_ref 1.165
_refine_ls_hydrogen_treatment constr
_refine_ls_matrix_type full
_refine_ls_number_parameters 84
_refine_ls_number_reflns 2117
_refine_ls_number_restraints 0
_refine_ls_restrained_S_all 1.165
_refine_ls_R_factor_all 0.0344
_refine_ls_R_factor_gt 0.0308
_refine_ls_shift/su_max 0.001
_refine_ls_shift/su_mean 0.000
_refine_ls_structure_factor_coef Fsqd
_refine_ls_weighting_details 'w=1/[\s^2^(Fo^2^)+(0.0222P)^2^+2.5494P] where P=(Fo^2^+2Fc^2^)/3'
_refine_ls_weighting_scheme calc
_refine_ls_wR_factor_gt 0.0808
_refine_ls_wR_factor_ref 0.0831
_reflns_Friedel_coverage 0.000
_reflns_number_gt 1945
_reflns_number_total 2117
_reflns_threshold_expression 'I > 2\s(I)'
_cod_data_source_file c6dt01731b2.cif
_cod_data_source_block shrv381
_cod_depositor_comments
;
The following automatic conversions were performed:
'__diffrn_radiation_source' tag replaced with
'_diffrn_radiation_source' tag.

Automatic conversion script
Id: cif_correct_tags 4268 2015-11-12 08:31:59Z antanas 

 Adding full bibliography for 7039322--7039325.cif.
;
_cod_database_code 7039323
_shelx_shelxl_version_number 2014/7
_shelx_space_group_comment
;
The symmetry employed for this shelxl refinement is uniquely defined
by the following loop, which should always be used as a source of
symmetry information in preference to the above space-group names.
They are only intended as comments.
;
_shelx_estimated_absorpt_t_min 0.193
_shelx_estimated_absorpt_t_max 0.499

loop_
_space_group_symop_operation_xyz
'x, y, z'
'-x, -y, -z'

loop_
_atom_site_label
_atom_site_type_symbol
_atom_site_fract_x
_atom_site_fract_y
_atom_site_fract_z
_atom_site_U_iso_or_equiv
_atom_site_adp_type
_atom_site_occupancy
_atom_site_site_symmetry_order
_atom_site_calc_flag
_atom_site_refinement_flags_posn
_atom_site_refinement_flags_adp
C1 C 0.2845(9) -0.1443(9) 0.8798(8) 0.0250(12) Uani 1 1 d . .
H1A H 0.3236 -0.0602 0.9426 0.037 Uiso 1 1 calc R U
H1B H 0.3908 -0.2714 0.8765 0.037 Uiso 1 1 calc R U
H1C H 0.1624 -0.1570 0.9359 0.037 Uiso 1 1 calc R U
C2 C 0.2483(8) -0.0582(8) 0.7008(7) 0.0199(10) Uani 1 1 d . .
H2B H 0.3735 -0.0526 0.6415 0.024 Uiso 1 1 calc R U
H2A H 0.2039 -0.1403 0.6383 0.024 Uiso 1 1 calc R U
N3 N 0.0950(6) 0.1376(6) 0.7042(6) 0.0156(8) Uani 1 1 d . .
N4 N -0.0977(7) 0.1615(7) 0.7019(6) 0.0194(9) Uani 1 1 d . .
N5 N -0.2019(7) 0.3472(7) 0.7140(6) 0.0187(9) Uani 1 1 d . .
C6 C -0.0751(8) 0.4386(8) 0.7252(6) 0.0175(10) Uani 1 1 d . .
I7 I -0.16213(5) 0.73154(5) 0.74535(4) 0.01934(11) Uani 1 1 d . .
C8 C 0.1159(8) 0.3069(7) 0.7195(6) 0.0160(9) Uani 1 1 d . .
I9 I 0.38693(5) 0.33827(5) 0.71751(4) 0.01672(10) Uani 1 1 d . .

loop_
_atom_site_aniso_label
_atom_site_aniso_U_11
_atom_site_aniso_U_22
_atom_site_aniso_U_33
_atom_site_aniso_U_23
_atom_site_aniso_U_13
_atom_site_aniso_U_12
C1 0.019(3) 0.022(3) 0.030(3) 0.001(2) -0.007(2) -0.002(2)
C2 0.014(3) 0.019(3) 0.027(3) -0.0003(19) -0.0021(19) -0.007(2)
N3 0.009(2) 0.014(2) 0.023(2) -0.0017(15) -0.0026(15) -0.0020(16)
N4 0.012(2) 0.015(2) 0.029(2) 0.0006(17) -0.0027(17) -0.0030(17)
N5 0.012(2) 0.023(2) 0.022(2) 0.0010(17) -0.0043(16) -0.0066(18)
C6 0.015(3) 0.021(2) 0.018(2) 0.0000(18) -0.0004(18) -0.008(2)
I7 0.01452(19) 0.01482(17) 0.02648(19) -0.00255(12) -0.00226(13) -0.00236(13)
C8 0.015(3) 0.013(2) 0.019(2) -0.0019(17) 0.0007(18) -0.0047(19)
I9 0.00919(17) 0.01637(17) 0.02514(18) -0.00229(12) -0.00234(11) -0.00479(12)

loop_
_atom_type_symbol
_atom_type_description
_atom_type_scat_dispersion_real
_atom_type_scat_dispersion_imag
_atom_type_scat_source
C C 0.0033 0.0016 'International Tables Vol C Tables 4.2.6.8 and 6.1.1.4'
H H 0.0000 0.0000 'International Tables Vol C Tables 4.2.6.8 and 6.1.1.4'
N N 0.0061 0.0033 'International Tables Vol C Tables 4.2.6.8 and 6.1.1.4'
I I -0.4742 1.8119 'International Tables Vol C Tables 4.2.6.8 and 6.1.1.4'

loop_
_geom_angle_atom_site_label_1
_geom_angle_atom_site_label_2
_geom_angle_atom_site_label_3
_geom_angle
C2 C1 H1A 109.5
C2 C1 H1B 109.5
H1A C1 H1B 109.5
C2 C1 H1C 109.5
H1A C1 H1C 109.5
H1B C1 H1C 109.5
N3 C2 C1 110.0(5)
N3 C2 H2B 109.7
C1 C2 H2B 109.7
N3 C2 H2A 109.7
C1 C2 H2A 109.7
H2B C2 H2A 108.2
N4 N3 C8 111.2(4)
N4 N3 C2 119.5(4)
C8 N3 C2 129.2(5)
N5 N4 N3 106.9(4)
N4 N5 C6 108.7(5)
N5 C6 C8 109.2(5)
N5 C6 I7 124.2(4)
C8 C6 I7 126.5(4)
N3 C8 C6 104.0(5)
N3 C8 I9 124.1(4)
C6 C8 I9 131.8(4)

loop_
_geom_bond_atom_site_label_1
_geom_bond_atom_site_label_2
_geom_bond_distance
C1 C2 1.518(8)
C1 H1A 0.9800
C1 H1B 0.9800
C1 H1C 0.9800
C2 N3 1.479(7)
C2 H2B 0.9900
C2 H2A 0.9900
N3 N4 1.347(6)
N3 C8 1.354(7)
N4 N5 1.324(7)
N5 C6 1.353(7)
C6 C8 1.372(8)
C6 I7 2.068(6)
C8 I9 2.069(6)

loop_
_geom_torsion_atom_site_label_1
_geom_torsion_atom_site_label_2
_geom_torsion_atom_site_label_3
_geom_torsion_atom_site_label_4
_geom_torsion
C1 C2 N3 N4 -90.6(6)
C1 C2 N3 C8 85.1(6)
C8 N3 N4 N5 0.6(6)
C2 N3 N4 N5 177.0(4)
N3 N4 N5 C6 -0.5(6)
N4 N5 C6 C8 0.2(6)
N4 N5 C6 I7 179.7(4)
N4 N3 C8 C6 -0.5(6)
C2 N3 C8 C6 -176.5(5)
N4 N3 C8 I9 -177.1(3)
C2 N3 C8 I9 6.9(8)
N5 C6 C8 N3 0.2(6)
I7 C6 C8 N3 -179.3(4)
N5 C6 C8 I9 176.5(4)
I7 C6 C8 I9 -3.0(7)
